data_4511983
loop_
_publ_author_name
'Bays, John Timothy'
'Priyadarshani, Nilusha'
'Jeletic, Matthew S.'
'Hulley, Elliot B.'
'Miller, Deanna L.'
'Linehan, John C.'
'Shaw, Wendy J.'

_publ_contact_author_name
;
;
_publ_section_title
;
 The Influence of the Second and Outer Coordination Spheres on
 Rh(diphosphine)2 CO2 Hydrogenation Catalysts
;
_journal_name_full 'ACS Catalysis'
_journal_page_first 140903144432009
_journal_paper_doi 10.1021/cs5009199
_journal_year 2014
_chemical_formula_moiety 'C54 H52 P4 Rh, C F3 O3 S, C4 H8 O'
_chemical_formula_sum 'C59 H60 F3 O4 P4 Rh S'
_chemical_formula_weight 1148.92
_chemical_name_systematic
;
 ?
;
_space_group_crystal_system monoclinic
_space_group_IT_number 14
_space_group_name_Hall '-P 2yn'
_space_group_name_H-M_alt 'P 1 21/n 1'
_symmetry_space_group_name_Hall '-P 2yn'
_symmetry_space_group_name_H-M 'P 1 21/n 1'
_atom_sites_solution_hydrogens geom
_atom_sites_solution_primary direct
_audit_creation_date 2013-11-11
_audit_creation_method
;
  Olex2 1.2
  (compiled Apr 23 2013 17:59:47, GUI svn.r4466)
;
_cell_angle_alpha 90
_cell_angle_beta 109.4290(10)
_cell_angle_gamma 90
_cell_formula_units_Z 2
_cell_length_a 12.7463(5)
_cell_length_b 15.5086(7)
_cell_length_c 13.5727(6)
_cell_measurement_reflns_used 9333
_cell_measurement_temperature 100
_cell_measurement_theta_max 32.013
_cell_measurement_theta_min 2.630
_cell_volume 2530.23(19)
_computing_data_reduction 'SAINT v7.68A (Bruker, 2009)'
_computing_molecular_graphics
;
O. V. Dolomanov, L. J. Bourhis, R. J. Gildea, J. A. K. Howard and H. Puschmann,
OLEX2: a complete structure solution, refinement and analysis program.
J. Appl. Cryst. (2009). 42, 339-341.
;
_computing_publication_material
;
O. V. Dolomanov, L. J. Bourhis, R. J. Gildea, J. A. K. Howard and H. Puschmann,
OLEX2: a complete structure solution, refinement and analysis program.
J. Appl. Cryst. (2009). 42, 339-341.
;
_computing_structure_refinement
;
SHELXL, G.M. Sheldrick, Acta Cryst.
(2008). A64, 112-122
;
_computing_structure_solution
;
SHELXS, G.M. Sheldrick, Acta Cryst.
(2008). A64, 112-122
;
_diffrn_ambient_temperature 100
_diffrn_measured_fraction_theta_full 0.999
_diffrn_measured_fraction_theta_max 0.997
_diffrn_measurement_device_type 'Bruker APEX-II CCD'
_diffrn_measurement_method '\f and \w scans'
_diffrn_radiation_monochromator graphite
_diffrn_radiation_type MoK\a
_diffrn_radiation_wavelength 0.71073
_diffrn_reflns_av_R_equivalents 0.0419
_diffrn_reflns_av_unetI/netI 0.0307
_diffrn_reflns_Laue_measured_fraction_full 0.999
_diffrn_reflns_Laue_measured_fraction_max 0.997
_diffrn_reflns_limit_h_max 19
_diffrn_reflns_limit_h_min -18
_diffrn_reflns_limit_k_max 23
_diffrn_reflns_limit_k_min -23
_diffrn_reflns_limit_l_max 20
_diffrn_reflns_limit_l_min -20
_diffrn_reflns_number 63838
_diffrn_reflns_point_group_measured_fraction_full 0.999
_diffrn_reflns_point_group_measured_fraction_max 0.997
_diffrn_reflns_theta_full 25.242
_diffrn_reflns_theta_max 32.017
_diffrn_reflns_theta_min 1.900
_diffrn_standards_number 0
_exptl_absorpt_coefficient_mu 0.566
_exptl_absorpt_correction_T_max 1.0000
_exptl_absorpt_correction_T_min 0.9152
_exptl_absorpt_correction_type multi-scan
_exptl_absorpt_process_details
;
SADABS-2008/1 (Bruker,2008) was used for absorption correction.
wR2(int) was 0.0799 before and 0.0446 after correction.
The Ratio of minimum to maximum transmission is 0.9152.
The \l/2 correction factor is 0.0015.
;
_exptl_crystal_colour yellow
_exptl_crystal_density_diffrn 1.508
_exptl_crystal_description prism
_exptl_crystal_F_000 1188
_exptl_crystal_size_max 0.14
_exptl_crystal_size_mid 0.14
_exptl_crystal_size_min 0.12
_refine_diff_density_max 0.568
_refine_diff_density_min -0.451
_refine_diff_density_rms 0.074
_refine_ls_extinction_method none
_refine_ls_goodness_of_fit_ref 1.030
_refine_ls_hydrogen_treatment constr
_refine_ls_matrix_type full
_refine_ls_number_parameters 392
_refine_ls_number_reflns 8769
_refine_ls_number_restraints 8
_refine_ls_restrained_S_all 1.031
_refine_ls_R_factor_all 0.0396
_refine_ls_R_factor_gt 0.0287
_refine_ls_shift/su_max 0.001
_refine_ls_shift/su_mean 0.000
_refine_ls_structure_factor_coef Fsqd
_refine_ls_weighting_details
;
 w=1/[\s^2^(Fo^2^)+(0.0287P)^2^+1.5685P]
 where P=(Fo^2^+2Fc^2^)/3
;
_refine_ls_weighting_scheme calc
_refine_ls_wR_factor_gt 0.0650
_refine_ls_wR_factor_ref 0.0696
_reflns_Friedel_coverage 0.000
_reflns_number_gt 7375
_reflns_number_total 8769
_reflns_threshold_expression 'I > 2\s(I)'
_cod_data_source_file cs5009199_si_002.cif
_cod_data_source_block '[Rh(dppp)2]OTf'
_cod_database_code 4511983
_olex2_refinement_description
;
1. Fixed Uiso
 At 1.2 times of:
  All C(H) groups, All C(H,H) groups
2. Restrained distances
 C56-F3
 1.322 with sigma of 0.02
 C56-F2
 1.322 with sigma of 0.02
 F1-C56
 1.322 with sigma of 0.02
 S1-C56
 1.814 with sigma of 0.02
 S1-O2
 1.433 with sigma of 0.02
 S1-O3
 1.433 with sigma of 0.02
 S1-O1
 1.433 with sigma of 0.02
 O4-C81 \\sim O4-C84
 with sigma of 0.02
3. Uiso/Uaniso restraints and constraints
Uanis(S1) = Uanis(S2)
Uanis(O1) = Uanis(O7)
Uanis(O2) = Uanis(O5)
Uanis(O6) = Uanis(O3)
Uanis(C56) = Uanis(C1I)
Uanis(F2) = Uanis(F8)
Uanis(F1) = Uanis(F7)
Uanis(F3) = Uanis(F9)
4. Others
 Sof(S2)=Sof(O5)=Sof(O6)=Sof(O7)=Sof(C1I)=Sof(F7)=Sof(F8)=Sof(F9)=0.5*(1-
 FVAR(2))
 Sof(S1)=Sof(O2)=Sof(O3)=Sof(O1)=Sof(F3)=Sof(F1)=Sof(F2)=Sof(C56)=0.5*FVAR(2)
 Fixed Sof: O4(0.5) C84(0.5) H84A(0.5) H84B(0.5) C81(0.5) H81A(0.5) H81B(0.5)
 C82(0.5) H82A(0.5) H82B(0.5) C83(0.5) H83A(0.5) H83B(0.5)
5.a Free rotating group:
 S2(O5,O6,O7,C1I,F7,F8,F9)
5.b Secondary CH2 refined with riding coordinates:
 C5(H5A,H5B), C9(H9A,H9B), C1B(H1BA,H1BB), C84(H84A,H84B), C81(H81A,H81B),
 C82(H82A,H82B), C83(H83A,H83B)
5.c Aromatic/amide H refined with riding coordinates:
 C1(H1), C6(H6), C7(H7), C8(H8), C10(H10), C11(H11), C12(H12), C14(H14),
 C15(H15), C16(H16), C17(H17), C18(H18), C19(H19), C1A(H1A), C1C(H1C), C1D(H1D),
  C1E(H1E), C1F(H1F), C1G(H1G), C1H(H1H)
;
_shelx_estimated_absorpt_t_max 0.935
_shelx_estimated_absorpt_t_min 0.925
_shelx_space_group_comment
;
The symmetry employed for this shelxl refinement is uniquely defined
by the following loop, which should always be used as a source of
symmetry information in preference to the above space-group names.
They are only intended as comments.
;
_shelxl_version_number 2013-2

loop_
_space_group_symop_operation_xyz
'x, y, z'
'-x+1/2, y+1/2, -z+1/2'
'-x, -y, -z'
'x-1/2, -y-1/2, z-1/2'

loop_
_atom_site_label
_atom_site_type_symbol
_atom_site_fract_x
_atom_site_fract_y
_atom_site_fract_z
_atom_site_U_iso_or_equiv
_atom_site_adp_type
_atom_site_occupancy
_atom_site_site_symmetry_order
_atom_site_calc_flag
_atom_site_refinement_flags_posn
_atom_site_refinement_flags_adp
_atom_site_refinement_flags_occupancy
_atom_site_disorder_assembly
_atom_site_disorder_group
Rh1 Rh 0.5000 0.5000 0.5000 0.00862(4) Uani 1 2 d S . P . .
P2 P 0.43795(3) 0.62966(2) 0.54741(3) 0.01041(6) Uani 1 1 d . . . . .
P3 P 0.66882(3) 0.56896(2) 0.52969(3) 0.01079(7) Uani 1 1 d . . . . .
C1 C 0.89178(11) 0.50707(8) 0.58822(10) 0.0132(2) Uani 1 1 d . . . . .
H1 H 0.8973 0.5360 0.5284 0.016 Uiso 1 1 calc R U . . .
C2 C 0.79103(11) 0.50739(8) 0.60832(10) 0.0115(2) Uani 1 1 d . . . . .
C3 C 0.44345(11) 0.71680(8) 0.45803(10) 0.0123(2) Uani 1 1 d . . . . .
C4 C 0.69895(11) 0.60364(8) 0.41307(10) 0.0132(2) Uani 1 1 d . . . . .
C5 C 0.52697(12) 0.66927(9) 0.67681(10) 0.0146(2) Uani 1 1 d . . . . .
H5A H 0.5092 0.7308 0.6825 0.018 Uiso 1 1 calc R U . . .
H5B H 0.5065 0.6375 0.7310 0.018 Uiso 1 1 calc R U . . .
C6 C 0.87695(12) 0.42188(9) 0.76380(11) 0.0172(3) Uani 1 1 d . . . . .
H6 H 0.8720 0.3931 0.8239 0.021 Uiso 1 1 calc R U . . .
C7 C 0.78417(12) 0.46347(9) 0.69617(11) 0.0146(2) Uani 1 1 d . . . . .
H7 H 0.7157 0.4621 0.7097 0.017 Uiso 1 1 calc R U . . .
C8 C 0.63663(12) 0.57017(9) 0.31591(11) 0.0158(3) Uani 1 1 d . . . . .
H8 H 0.5796 0.5294 0.3113 0.019 Uiso 1 1 calc R U . . .
C9 C 0.65340(12) 0.66128(10) 0.70211(11) 0.0177(3) Uani 1 1 d . . . . .
H9A H 0.6903 0.7066 0.7533 0.021 Uiso 1 1 calc R U . . .
H9B H 0.6776 0.6048 0.7359 0.021 Uiso 1 1 calc R U . . .
C10 C 0.43954(13) 0.80373(9) 0.48410(11) 0.0188(3) Uani 1 1 d . . . . .
H10 H 0.4295 0.8188 0.5482 0.023 Uiso 1 1 calc R U . . .
C11 C 0.45401(12) 0.69598(9) 0.36201(10) 0.0150(2) Uani 1 1 d . . . . .
H11 H 0.4525 0.6373 0.3414 0.018 Uiso 1 1 calc R U . . .
C12 C 0.46679(13) 0.76103(10) 0.29599(12) 0.0216(3) Uani 1 1 d . . . . .
H12 H 0.4763 0.7463 0.2316 0.026 Uiso 1 1 calc R U . . .
C13 C 0.30026(12) 0.65022(8) 0.55937(10) 0.0132(2) Uani 1 1 d . . . . .
C14 C 0.77950(12) 0.66633(9) 0.41773(12) 0.0179(3) Uani 1 1 d . . . . .
H14 H 0.8214 0.6911 0.4830 0.021 Uiso 1 1 calc R U . . .
C15 C 0.21867(12) 0.69423(9) 0.48057(11) 0.0167(3) Uani 1 1 d . . . . .
H15 H 0.2344 0.7133 0.4204 0.020 Uiso 1 1 calc R U . . .
C16 C 0.97697(12) 0.42236(9) 0.74358(11) 0.0170(3) Uani 1 1 d . . . . .
H16 H 1.0403 0.3940 0.7898 0.020 Uiso 1 1 calc R U . . .
C17 C 0.27513(13) 0.62351(9) 0.64749(11) 0.0170(3) Uani 1 1 d . . . . .
H17 H 0.3301 0.5948 0.7028 0.020 Uiso 1 1 calc R U . . .
C18 C 0.45022(14) 0.86815(10) 0.41687(12) 0.0230(3) Uani 1 1 d . . . . .
H18 H 0.4469 0.9270 0.4349 0.028 Uiso 1 1 calc R U . . .
C19 C 0.98415(12) 0.46447(9) 0.65553(11) 0.0147(2) Uani 1 1 d . . . . .
H19 H 1.0522 0.4642 0.6413 0.018 Uiso 1 1 calc R U . . .
C1A C 0.46570(13) 0.84662(10) 0.32347(13) 0.0227(3) Uani 1 1 d . . . . .
H1A H 0.4755 0.8906 0.2786 0.027 Uiso 1 1 calc R U . . .
C1B C 0.69375(12) 0.66908(9) 0.60801(11) 0.0152(2) Uani 1 1 d . . . . .
H1BA H 0.7743 0.6822 0.6329 0.018 Uiso 1 1 calc R U . . .
H1BB H 0.6545 0.7175 0.5633 0.018 Uiso 1 1 calc R U . . .
C1C C 0.65689(13) 0.59566(10) 0.22541(11) 0.0203(3) Uani 1 1 d . . . . .
H1C H 0.6150 0.5714 0.1599 0.024 Uiso 1 1 calc R U . . .
C1D C 0.79838(13) 0.69252(10) 0.32677(13) 0.0221(3) Uani 1 1 d . . . . .
H1D H 0.8528 0.7354 0.3304 0.027 Uiso 1 1 calc R U . . .
C1E C 0.17026(13) 0.63863(10) 0.65491(13) 0.0222(3) Uani 1 1 d . . . . .
H1E H 0.1536 0.6191 0.7144 0.027 Uiso 1 1 calc R U . . .
C1F C 0.73850(13) 0.65663(10) 0.23144(12) 0.0227(3) Uani 1 1 d . . . . .
H1F H 0.7532 0.6737 0.1701 0.027 Uiso 1 1 calc R U . . .
C1G C 0.09041(13) 0.68200(11) 0.57592(13) 0.0243(3) Uani 1 1 d . . . . .
H1G H 0.0190 0.6922 0.5812 0.029 Uiso 1 1 calc R U . . .
C1H C 0.11454(13) 0.71059(10) 0.48907(13) 0.0222(3) Uani 1 1 d . . . . .
H1H H 0.0601 0.7413 0.4354 0.027 Uiso 1 1 calc R U . . .
S1 S 0.36942(9) 0.48732(6) 0.06461(7) 0.01961(17) Uani 0.4649(8) 1 d D . P A 1
O2 O 0.3950(3) 0.5116(3) 0.1748(2) 0.0279(8) Uani 0.4649(8) 1 d D . P A 1
O3 O 0.4663(2) 0.46511(18) 0.0383(2) 0.0274(5) Uani 0.4649(8) 1 d D . P A 1
O1 O 0.2705(3) 0.4346(2) 0.0164(3) 0.0415(9) Uani 0.4649(8) 1 d D . P A 1
F3 F 0.4113(2) 0.64918(14) 0.0322(2) 0.0388(6) Uani 0.4649(8) 1 d D . P A 1
F1 F 0.2996(3) 0.58395(18) -0.10416(18) 0.0512(8) Uani 0.4649(8) 1 d D . P A 1
F2 F 0.2403(2) 0.62294(19) 0.0206(2) 0.0505(7) Uani 0.4649(8) 1 d D . P A 1
C56 C 0.3291(4) 0.5921(3) 0.0000(4) 0.0260(9) Uani 0.4649(8) 1 d D . P A 1
O4 O 0.3674(3) 0.5193(2) 0.1344(2) 0.0292(7) Uani 0.5 1 d D . P B 2
C84 C 0.3496(3) 0.6049(2) 0.0893(3) 0.0283(7) Uani 0.5 1 d D . P B 2
H84A H 0.4218 0.6326 0.0969 0.034 Uiso 0.5 1 calc R U P B 2
H84B H 0.3095 0.6410 0.1253 0.034 Uiso 0.5 1 calc R U P B 2
C81 C 0.3179(4) 0.4566(3) 0.0474(3) 0.0266(7) Uani 0.5 1 d D . P B 2
H81A H 0.3752 0.4347 0.0192 0.032 Uiso 0.5 1 calc R U P B 2
H81B H 0.2840 0.4071 0.0717 0.032 Uiso 0.5 1 calc R U P B 2
C82 C 0.2322(3) 0.5070(2) -0.0328(3) 0.0271(7) Uani 0.5 1 d . . P B 2
H82A H 0.1615 0.5083 -0.0175 0.033 Uiso 0.5 1 calc R U P B 2
H82B H 0.2180 0.4822 -0.1032 0.033 Uiso 0.5 1 calc R U P B 2
C83 C 0.2810(4) 0.5955(4) -0.0257(4) 0.0336(10) Uani 0.5 1 d . . P B 2
H83A H 0.2218 0.6398 -0.0472 0.040 Uiso 0.5 1 calc R U P B 2
H83B H 0.3285 0.6005 -0.0702 0.040 Uiso 0.5 1 calc R U P B 2
S2 S 0.4024(8) 0.5526(6) 0.0712(7) 0.01961(17) Uani 0.0351(8) 1 d G . P A 3
O5 O 0.4664(13) 0.5023(11) 0.0218(12) 0.0279(8) Uani 0.0351(8) 1 d G . P A 3
O6 O 0.3389(13) 0.5036(12) 0.1223(12) 0.0274(5) Uani 0.0351(8) 1 d G . P A 3
O7 O 0.4572(14) 0.6285(9) 0.1264(12) 0.0415(9) Uani 0.0351(8) 1 d G . P A 3
C1I C 0.2923(11) 0.5994(10) -0.0423(9) 0.0260(9) Uani 0.0351(8) 1 d G . P A 3
F7 F 0.2225(15) 0.6494(14) -0.0126(16) 0.0512(8) Uani 0.0351(8) 1 d G . P A 3
F8 F 0.3347(19) 0.6482(13) -0.1011(12) 0.0505(7) Uani 0.0351(8) 1 d G . P A 3
F9 F 0.2306(14) 0.5383(14) -0.1047(12) 0.0388(6) Uani 0.0351(8) 1 d G . P A 3

loop_
_atom_site_aniso_label
_atom_site_aniso_U_11
_atom_site_aniso_U_22
_atom_site_aniso_U_33
_atom_site_aniso_U_23
_atom_site_aniso_U_13
_atom_site_aniso_U_12
Rh1 0.00902(7) 0.00814(6) 0.00902(6) -0.00011(5) 0.00342(5) 0.00030(5)
P2 0.01224(16) 0.00941(14) 0.01049(14) -0.00003(11) 0.00499(12) 0.00078(11)
P3 0.01034(15) 0.01019(14) 0.01175(14) -0.00020(11) 0.00354(12) -0.00006(11)
C1 0.0144(6) 0.0121(5) 0.0135(5) 0.0002(4) 0.0055(5) -0.0002(5)
C2 0.0117(6) 0.0100(5) 0.0122(5) -0.0011(4) 0.0031(4) 0.0000(4)
C3 0.0120(6) 0.0120(5) 0.0133(6) 0.0017(4) 0.0046(5) 0.0004(5)
C4 0.0123(6) 0.0128(5) 0.0163(6) 0.0032(4) 0.0069(5) 0.0026(5)
C5 0.0177(7) 0.0149(6) 0.0113(6) -0.0018(4) 0.0049(5) 0.0004(5)
C6 0.0201(7) 0.0173(6) 0.0152(6) 0.0035(5) 0.0070(5) 0.0006(5)
C7 0.0136(6) 0.0153(6) 0.0160(6) 0.0005(5) 0.0064(5) -0.0008(5)
C8 0.0159(7) 0.0157(6) 0.0170(6) 0.0016(5) 0.0071(5) 0.0040(5)
C9 0.0177(7) 0.0210(7) 0.0129(6) -0.0049(5) 0.0030(5) 0.0020(5)
C10 0.0252(8) 0.0137(6) 0.0170(6) 0.0001(5) 0.0064(6) -0.0008(5)
C11 0.0150(7) 0.0169(6) 0.0135(6) 0.0031(5) 0.0054(5) 0.0047(5)
C12 0.0222(8) 0.0281(8) 0.0177(6) 0.0105(6) 0.0109(6) 0.0089(6)
C13 0.0154(6) 0.0094(5) 0.0171(6) -0.0034(4) 0.0083(5) -0.0005(5)
C14 0.0133(7) 0.0181(6) 0.0214(7) 0.0058(5) 0.0047(5) 0.0012(5)
C15 0.0152(7) 0.0152(6) 0.0197(6) -0.0030(5) 0.0060(5) -0.0007(5)
C16 0.0160(7) 0.0163(6) 0.0177(6) 0.0038(5) 0.0041(5) 0.0039(5)
C17 0.0206(7) 0.0135(6) 0.0205(6) -0.0030(5) 0.0119(6) -0.0018(5)
C18 0.0264(8) 0.0132(6) 0.0268(8) 0.0043(5) 0.0055(6) -0.0026(6)
C19 0.0128(6) 0.0145(6) 0.0173(6) 0.0004(5) 0.0059(5) 0.0016(5)
C1A 0.0183(7) 0.0233(7) 0.0266(8) 0.0131(6) 0.0074(6) 0.0013(6)
C1B 0.0135(6) 0.0130(6) 0.0181(6) -0.0040(5) 0.0037(5) -0.0016(5)
C1C 0.0228(8) 0.0233(7) 0.0166(6) 0.0043(5) 0.0091(6) 0.0084(6)
C1D 0.0162(7) 0.0224(7) 0.0304(8) 0.0126(6) 0.0112(6) 0.0036(6)
C1E 0.0240(8) 0.0216(7) 0.0284(8) -0.0100(6) 0.0186(7) -0.0081(6)
C1F 0.0227(8) 0.0261(7) 0.0239(7) 0.0136(6) 0.0140(6) 0.0109(6)
C1G 0.0143(7) 0.0283(8) 0.0332(8) -0.0163(7) 0.0119(6) -0.0053(6)
C1H 0.0143(7) 0.0226(7) 0.0281(8) -0.0083(6) 0.0046(6) 0.0007(6)
S1 0.0216(4) 0.0200(4) 0.0189(4) 0.0022(3) 0.0090(3) 0.0010(3)
O2 0.0299(19) 0.0419(18) 0.0115(15) -0.0002(15) 0.0062(14) -0.0013(14)
O3 0.0263(14) 0.0281(13) 0.0313(14) -0.0008(11) 0.0144(11) 0.0052(11)
O1 0.038(2) 0.0354(18) 0.052(2) -0.0140(15) 0.0154(16) -0.0270(15)
F3 0.0433(15) 0.0207(11) 0.0451(14) 0.0031(9) 0.0052(11) -0.0095(10)
F1 0.087(2) 0.0392(14) 0.0177(11) 0.0059(10) 0.0054(13) 0.0138(14)
F2 0.0445(16) 0.0477(17) 0.0577(18) 0.0062(13) 0.0146(14) 0.0300(13)
C56 0.030(3) 0.0212(18) 0.025(2) -0.0002(16) 0.007(2) -0.001(2)
O4 0.035(2) 0.0334(16) 0.0173(16) -0.0076(14) 0.0062(15) -0.0095(13)
C84 0.0258(17) 0.0261(16) 0.0306(17) -0.0064(13) 0.0061(14) -0.0031(13)
C81 0.033(2) 0.0219(18) 0.029(2) -0.0020(14) 0.0158(18) -0.0060(18)
C82 0.0257(17) 0.0312(17) 0.0245(15) -0.0002(13) 0.0084(13) 0.0023(14)
C83 0.030(3) 0.034(2) 0.037(3) 0.0014(19) 0.011(2) -0.002(2)
S2 0.0216(4) 0.0200(4) 0.0189(4) 0.0022(3) 0.0090(3) 0.0010(3)
O5 0.0299(19) 0.0419(18) 0.0115(15) -0.0002(15) 0.0062(14) -0.0013(14)
O6 0.0263(14) 0.0281(13) 0.0313(14) -0.0008(11) 0.0144(11) 0.0052(11)
O7 0.038(2) 0.0354(18) 0.052(2) -0.0140(15) 0.0154(16) -0.0270(15)
C1I 0.030(3) 0.0212(18) 0.025(2) -0.0002(16) 0.007(2) -0.001(2)
F7 0.087(2) 0.0392(14) 0.0177(11) 0.0059(10) 0.0054(13) 0.0138(14)
F8 0.0445(16) 0.0477(17) 0.0577(18) 0.0062(13) 0.0146(14) 0.0300(13)
F9 0.0433(15) 0.0207(11) 0.0451(14) 0.0031(9) 0.0052(11) -0.0095(10)

loop_
_atom_type_symbol
_atom_type_description
_atom_type_scat_dispersion_real
_atom_type_scat_dispersion_imag
_atom_type_scat_source
C C 0.0033 0.0016 'International Tables Vol C Tables 4.2.6.8 and 6.1.1.4'
H H 0.0000 0.0000 'International Tables Vol C Tables 4.2.6.8 and 6.1.1.4'
F F 0.0171 0.0103 'International Tables Vol C Tables 4.2.6.8 and 6.1.1.4'
O O 0.0106 0.0060 'International Tables Vol C Tables 4.2.6.8 and 6.1.1.4'
P P 0.1023 0.0942 'International Tables Vol C Tables 4.2.6.8 and 6.1.1.4'
Rh Rh -1.1178 0.9187 'International Tables Vol C Tables 4.2.6.8 and 6.1.1.4'
S S 0.1246 0.1234 'International Tables Vol C Tables 4.2.6.8 and 6.1.1.4'

loop_
_geom_angle_atom_site_label_1
_geom_angle_atom_site_label_2
_geom_angle_atom_site_label_3
_geom_angle
_geom_angle_site_symmetry_1
_geom_angle_site_symmetry_3
P2 Rh1 P2 180.0 . 3_666
P3 Rh1 P2 93.762(12) . 3_666
P3 Rh1 P2 86.237(12) 3_666 3_666
P3 Rh1 P2 86.238(12) . .
P3 Rh1 P2 93.763(12) 3_666 .
P3 Rh1 P3 180.0 . 3_666
C3 P2 Rh1 111.26(4) . .
C3 P2 C5 103.72(6) . .
C3 P2 C13 100.25(6) . .
C5 P2 Rh1 113.06(5) . .
C13 P2 Rh1 126.48(4) . .
C13 P2 C5 99.22(6) . .
C2 P3 Rh1 114.88(4) . .
C2 P3 C1B 98.76(6) . .
C4 P3 Rh1 115.83(5) . .
C4 P3 C2 105.90(6) . .
C4 P3 C1B 101.84(6) . .
C1B P3 Rh1 117.40(5) . .
C19 C1 C2 120.27(12) . .
C1 C2 P3 123.02(10) . .
C1 C2 C7 119.05(12) . .
C7 C2 P3 117.80(10) . .
C10 C3 P2 122.06(10) . .
C11 C3 P2 119.05(10) . .
C11 C3 C10 118.88(12) . .
C8 C4 P3 119.44(10) . .
C8 C4 C14 118.68(12) . .
C14 C4 P3 121.80(11) . .
C9 C5 P2 116.85(9) . .
C16 C6 C7 120.09(12) . .
C6 C7 C2 120.46(12) . .
C1C C8 C4 120.92(14) . .
C1B C9 C5 115.16(12) . .
C18 C10 C3 120.48(13) . .
C3 C11 C12 120.15(13) . .
C1A C12 C11 120.55(14) . .
C15 C13 P2 120.35(10) . .
C15 C13 C17 118.36(13) . .
C17 C13 P2 121.28(11) . .
C1D C14 C4 120.15(14) . .
C1H C15 C13 120.85(14) . .
C6 C16 C19 119.91(13) . .
C1E C17 C13 120.64(14) . .
C1A C18 C10 120.11(14) . .
C16 C19 C1 120.20(13) . .
C12 C1A C18 119.73(13) . .
C9 C1B P3 111.83(10) . .
C1F C1C C8 119.75(14) . .
C1F C1D C14 120.49(14) . .
C1G C1E C17 120.15(14) . .
C1D C1F C1C 119.96(13) . .
C1E C1G C1H 120.04(14) . .
C1G C1H C15 119.94(15) . .
O2 S1 C56 101.0(2) . .
O3 S1 O2 113.4(2) . .
O3 S1 O1 116.07(19) . .
O3 S1 C56 102.8(2) . .
O1 S1 O2 117.7(2) . .
O1 S1 C56 102.6(2) . .
F3 C56 S1 111.6(3) . .
F3 C56 F1 108.7(4) . .
F3 C56 F2 108.8(4) . .
F1 C56 S1 110.8(3) . .
F2 C56 S1 109.8(3) . .
F2 C56 F1 107.1(4) . .
C84 O4 C81 107.2(3) . .
O4 C84 C83 107.6(3) . .
C82 C81 O4 104.5(3) . .
C81 C82 C83 104.3(4) . .
C82 C83 C84 103.8(4) . .
O5 S2 C1I 102.4 . .
O6 S2 O5 115.5 . .
O6 S2 O7 115.5 . .
O6 S2 C1I 102.4 . .
O7 S2 O5 115.5 . .
O7 S2 C1I 102.4 . .
O5 O5 S2 150(3) 3_665 .
F7 C1I S2 111.9 . .
F7 C1I F8 107.0 . .
F7 C1I F9 107.0 . .
F8 C1I S2 111.9 . .
F8 C1I F9 107.0 . .
F9 C1I S2 111.9 . .

loop_
_geom_bond_atom_site_label_1
_geom_bond_atom_site_label_2
_geom_bond_distance
_geom_bond_site_symmetry_2
Rh1 P2 2.3285(3) 3_666
Rh1 P2 2.3285(3) .
Rh1 P3 2.3151(3) .
Rh1 P3 2.3151(3) 3_666
P2 C3 1.8329(13) .
P2 C5 1.8503(14) .
P2 C13 1.8433(14) .
P3 C2 1.8362(14) .
P3 C4 1.8295(13) .
P3 C1B 1.8485(13) .
C1 C2 1.3988(18) .
C1 C19 1.3935(19) .
C2 C7 1.4010(18) .
C3 C10 1.3990(19) .
C3 C11 1.3920(18) .
C4 C8 1.394(2) .
C4 C14 1.4000(19) .
C5 C9 1.537(2) .
C6 C7 1.391(2) .
C6 C16 1.391(2) .
C8 C1C 1.3938(19) .
C9 C1B 1.5321(19) .
C10 C18 1.390(2) .
C11 C12 1.3943(19) .
C12 C1A 1.380(2) .
C13 C15 1.397(2) .
C13 C17 1.3999(18) .
C14 C1D 1.394(2) .
C15 C1H 1.393(2) .
C16 C19 1.3913(19) .
C17 C1E 1.393(2) .
C18 C1A 1.387(2) .
C1C C1F 1.388(2) .
C1D C1F 1.382(2) .
C1E C1G 1.383(2) .
C1G C1H 1.386(2) .
S1 O2 1.470(3) .
S1 O3 1.437(3) .
S1 O1 1.463(3) .
S1 C56 1.836(5) .
F3 C56 1.331(5) .
F1 C56 1.343(5) .
F2 C56 1.342(6) .
O4 C84 1.447(5) .
O4 C81 1.498(6) .
C84 C83 1.522(6) .
C81 C82 1.483(5) .
C82 C83 1.496(7) .
S2 O5 1.4451 .
S2 O6 1.4449 .
S2 O7 1.4451 .
S2 C1I 1.8513 .
O5 O5 1.19(3) 3_665
C1I F7 1.3384 .
C1I F8 1.3386 .
C1I F9 1.3386 .
